data_2015970
loop_
_publ_author_name
'Cai, Jin-Hua'
'Wu, Zhi-Hong'
'Huang, Ying-Heng'
'Yin, Xu-Ju'
'Jiang, Yi-Min'

_publ_section_title
;A novel helical copper complex:
 <i>catena</i>-poly[[[aquacopper(II)]-\m-<i>N</i>-(3-carboxy-2-oxidobenzylidene-\k<i>O</i>^2^)glycinato-\k^3^<i>N</i>,<i>O</i>':<i>O</i>']
 monohydrate]
;
_journal_coeditor_code AV3081
_journal_issue 6
_journal_name_full 'Acta Crystallographica Section C'
_journal_page_first m267
_journal_page_last m269
_journal_paper_doi 10.1107/S0108270107019312
_journal_volume 63
_journal_year 2007
_chemical_formula_iupac '[Cu (C10 H7 N O5) (H2 O1)] , H2 O'
_chemical_formula_moiety 'C10 H9 Cu N O6 , H2 O'
_chemical_formula_sum 'C10 H11 Cu N O7'
_chemical_formula_weight 320.75
_chemical_name_systematic
;
<i>catena</i>-poly[[[aquacopper(II)]-\m-<i>N</i>-(3-carboxy-2-
oxidobenzylidene-\kO^2^)glycinato-\k^3^N,O':O'] monohydrate]
;
_space_group_IT_number 14
_symmetry_cell_setting monoclinic
_symmetry_space_group_name_Hall '-P 2ybc'
_symmetry_space_group_name_H-M 'P 1 21/c 1'
_atom_sites_solution_hydrogens geom
_atom_sites_solution_primary direct
_atom_sites_solution_secondary difmap
_audit_creation_method SHELXL97
_cell_angle_alpha 90.00
_cell_angle_beta 90.645(5)
_cell_angle_gamma 90.00
_cell_formula_units_Z 4
_cell_length_a 8.314(2)
_cell_length_b 6.968(2)
_cell_length_c 19.460(2)
_cell_measurement_reflns_used 947
_cell_measurement_temperature 293(2)
_cell_measurement_theta_max 26.889
_cell_measurement_theta_min 3.105
_cell_volume 1127.3(4)
_computing_cell_refinement 'SAINT (Bruker, 1999)'
_computing_data_collection 'SMART (Bruker, 1999)'
_computing_data_reduction SAINT
_computing_molecular_graphics 'SHELXTL (Bruker, Year?)'
_computing_publication_material SHELXTL
_computing_structure_refinement 'SHELXL97 (Sheldrick, 1997)'
_computing_structure_solution 'SHELXS97 (Sheldrick, 1997)'
_diffrn_ambient_temperature 293(2)
_diffrn_detector_area_resol_mean 0
_diffrn_measured_fraction_theta_full 0.996
_diffrn_measured_fraction_theta_max 0.996
_diffrn_measurement_device_type 'Bruker SMART APEX CCD area-detector'
_diffrn_measurement_method '\f and \w'
_diffrn_radiation_monochromator graphite
_diffrn_radiation_source 'fine-focus sealed tube'
_diffrn_radiation_type MoK\a
_diffrn_radiation_wavelength 0.71073
_diffrn_reflns_av_R_equivalents 0.0345
_diffrn_reflns_av_sigmaI/netI 0.0442
_diffrn_reflns_limit_h_max 9
_diffrn_reflns_limit_h_min -10
_diffrn_reflns_limit_k_max 8
_diffrn_reflns_limit_k_min -8
_diffrn_reflns_limit_l_max 24
_diffrn_reflns_limit_l_min -19
_diffrn_reflns_number 5984
_diffrn_reflns_theta_full 25.01
_diffrn_reflns_theta_max 27.00
_diffrn_reflns_theta_min 3.11
_diffrn_standards_interval_count 0
_diffrn_standards_interval_time 0
_diffrn_standards_number 0
_exptl_absorpt_coefficient_mu 1.969
_exptl_absorpt_correction_T_max 0.744
_exptl_absorpt_correction_T_min 0.630
_exptl_absorpt_correction_type multi-scan
_exptl_absorpt_process_details '(SADABS; Sheldrick, 1996)'
_exptl_crystal_colour green
_exptl_crystal_density_diffrn 1.890
_exptl_crystal_density_method 'not measured'
_exptl_crystal_description plate
_exptl_crystal_F_000 652
_exptl_crystal_size_max 0.40
_exptl_crystal_size_mid 0.20
_exptl_crystal_size_min 0.15
_refine_diff_density_max 0.684
_refine_diff_density_min -0.532
_refine_ls_extinction_method none
_refine_ls_goodness_of_fit_ref 1.108
_refine_ls_hydrogen_treatment mixed
_refine_ls_matrix_type full
_refine_ls_number_parameters 184
_refine_ls_number_reflns 1981
_refine_ls_number_restraints 6
_refine_ls_restrained_S_all 1.107
_refine_ls_R_factor_all 0.0581
_refine_ls_R_factor_gt 0.0525
_refine_ls_shift/su_max 0.001
_refine_ls_shift/su_mean 0.000
_refine_ls_structure_factor_coef Fsqd
_refine_ls_weighting_details 'calc w=1/[\s^2^(Fo^2^)+(0.0775P)^2^+2.7627P] where P=(Fo^2^+2Fc^2^)/3'
_refine_ls_weighting_scheme calc
_refine_ls_wR_factor_gt 0.1470
_refine_ls_wR_factor_ref 0.1499
_reflns_number_gt 2057
_reflns_number_total 2414
_reflns_threshold_expression I>2\s(I)
_cod_data_source_file av3081.cif
_cod_data_source_block I
_cod_original_sg_symbol_H-M ' P 21/c'
_cod_database_code 2015970
_cod_database_fobs_code 2015970

loop_
_symmetry_equiv_pos_as_xyz
'x, y, z'
'-x, y+1/2, -z+1/2'
'-x, -y, -z'
'x, -y-1/2, z-1/2'

loop_
_atom_site_type_symbol
_atom_site_label
_atom_site_fract_x
_atom_site_fract_y
_atom_site_fract_z
_atom_site_U_iso_or_equiv
_atom_site_adp_type
_atom_site_calc_flag
_atom_site_refinement_flags
_atom_site_occupancy
Cu Cu1 0.63472(7) 0.91538(9) 0.83887(3) 0.0294(3) Uani d . 1
N N1 0.4172(5) 0.8689(6) 0.8674(2) 0.0299(9) Uani d . 1
O O1 0.9907(5) 0.7112(7) 1.0935(2) 0.0522(11) Uani d . 1
O O2 0.9823(4) 0.7693(8) 0.9830(2) 0.0547(12) Uani d . 1
H H2 0.9144 0.7913 0.9531 0.082 Uiso calc R 1
O O3 0.7217(4) 0.8154(6) 0.92365(17) 0.0370(9) Uani d . 1
O O4 0.2953(4) 1.1602(6) 0.72553(18) 0.0394(9) Uani d . 1
O O5 0.5334(4) 1.0628(6) 0.76454(18) 0.0370(9) Uani d . 1
O O6 0.8465(5) 1.0281(8) 0.8209(2) 0.0497(11) Uani d . 1
H H6A 0.876(8) 1.102(9) 0.853(3) 0.075 Uiso d . 1
H H6B 0.919(6) 1.033(12) 0.791(3) 0.075 Uiso d . 1
O O7 -0.0222(5) 1.0674(8) 0.7000(2) 0.0595(13) Uani d . 1
H H7A 0.074(4) 1.107(12) 0.702(4) 0.089 Uiso d . 1
H H7B -0.038(9) 1.037(13) 0.6580(14) 0.089 Uiso d . 1
C C1 0.9110(6) 0.7307(8) 1.0407(3) 0.0388(12) Uani d . 1
C C2 0.7336(6) 0.7180(7) 1.0399(3) 0.0309(11) Uani d . 1
C C3 0.6554(6) 0.6598(8) 1.0980(2) 0.0337(11) Uani d . 1
H H3A 0.7155 0.6245 1.1366 0.040 Uiso calc R 1
C C4 0.4910(7) 0.6523(8) 1.1006(3) 0.0364(12) Uani d . 1
H H4A 0.4398 0.6132 1.1404 0.044 Uiso calc R 1
C C5 0.4020(6) 0.7042(7) 1.0426(2) 0.0314(11) Uani d . 1
H H5A 0.2903 0.6993 1.0440 0.038 Uiso calc R 1
C C6 0.4763(6) 0.7630(7) 0.9829(3) 0.0309(11) Uani d . 1
C C7 0.6449(6) 0.7680(7) 0.9795(2) 0.0270(10) Uani d . 1
C C8 0.3719(6) 0.8157(7) 0.9256(2) 0.0296(10) Uani d . 1
H H8A 0.2616 0.8095 0.9328 0.036 Uiso calc R 1
C C9 0.3002(6) 0.9275(8) 0.8146(3) 0.0339(12) Uani d . 1
H H9A 0.2100 0.9918 0.8358 0.041 Uiso calc R 1
H H9B 0.2599 0.8155 0.7903 0.041 Uiso calc R 1
C C10 0.3812(6) 1.0618(7) 0.7647(2) 0.0291(11) Uani d . 1

loop_
_atom_site_aniso_label
_atom_site_aniso_U_11
_atom_site_aniso_U_22
_atom_site_aniso_U_33
_atom_site_aniso_U_12
_atom_site_aniso_U_13
_atom_site_aniso_U_23
Cu1 0.0239(4) 0.0443(4) 0.0202(4) -0.0011(2) 0.0011(2) 0.0020(2)
N1 0.025(2) 0.035(2) 0.030(2) -0.0011(17) -0.0019(17) 0.0056(18)
O1 0.043(2) 0.075(3) 0.039(2) -0.009(2) -0.0153(18) 0.008(2)
O2 0.0272(18) 0.098(4) 0.039(2) -0.001(2) -0.0025(16) 0.012(2)
O3 0.0250(16) 0.057(2) 0.0287(19) 0.0007(16) 0.0020(14) 0.0074(17)
O4 0.0332(18) 0.050(2) 0.034(2) -0.0018(17) -0.0085(16) 0.0124(18)
O5 0.0290(19) 0.056(2) 0.0256(19) -0.0032(16) 0.0039(14) 0.0050(16)
O6 0.034(2) 0.079(3) 0.036(2) -0.024(2) 0.0045(17) -0.006(2)
O7 0.041(2) 0.089(4) 0.049(3) -0.016(2) 0.001(2) -0.012(2)
C1 0.036(3) 0.044(3) 0.036(3) -0.003(2) -0.009(2) 0.000(2)
C2 0.034(3) 0.031(3) 0.027(3) 0.000(2) -0.004(2) -0.004(2)
C3 0.047(3) 0.034(3) 0.021(2) 0.000(2) -0.004(2) -0.004(2)
C4 0.047(3) 0.037(3) 0.025(3) -0.002(2) 0.003(2) 0.003(2)
C5 0.032(2) 0.037(3) 0.026(2) -0.001(2) 0.0080(19) 0.001(2)
C6 0.031(2) 0.032(3) 0.030(3) 0.000(2) -0.001(2) -0.001(2)
C7 0.034(2) 0.031(2) 0.016(2) 0.001(2) 0.0014(18) -0.0036(19)
C8 0.028(2) 0.034(3) 0.027(3) 0.000(2) 0.0029(19) 0.001(2)
C9 0.027(2) 0.045(3) 0.029(3) -0.001(2) -0.004(2) 0.004(2)
C10 0.032(3) 0.040(3) 0.015(2) -0.003(2) 0.0005(18) -0.003(2)

loop_
_atom_type_symbol
_atom_type_description
_atom_type_scat_dispersion_real
_atom_type_scat_dispersion_imag
_atom_type_scat_source
C C 0.0033 0.0016 'International Tables Vol C Tables 4.2.6.8 and 6.1.1.4'
H H 0.0000 0.0000 'International Tables Vol C Tables 4.2.6.8 and 6.1.1.4'
N N 0.0061 0.0033 'International Tables Vol C Tables 4.2.6.8 and 6.1.1.4'
O O 0.0106 0.0060 'International Tables Vol C Tables 4.2.6.8 and 6.1.1.4'
Cu Cu 0.3201 1.2651 'International Tables Vol C Tables 4.2.6.8 and 6.1.1.4'

loop_
_geom_angle_atom_site_label_1
_geom_angle_atom_site_label_2
_geom_angle_atom_site_label_3
_geom_angle_site_symmetry_3
_geom_angle
_geom_angle_publ_flag
N1 Cu1 O4 2_646 106.06(17) y
N1 Cu1 O5 . 84.47(17) y
N1 Cu1 O6 . 165.0(2) y
O3 Cu1 N1 . 92.11(17) y
O3 Cu1 O4 2_646 95.42(17) y
O3 Cu1 O5 . 168.00(17) y
O3 Cu1 O6 . 88.22(18) y
O5 Cu1 O4 2_646 96.58(17) y
O5 Cu1 O6 . 92.15(19) y
O6 Cu1 O4 2_646 88.78(19) y
C8 N1 C9 . 120.9(4) ?
C8 N1 Cu1 . 127.1(3) ?
C9 N1 Cu1 . 111.6(3) ?
C1 O2 H2 . 109.5 ?
C7 O3 Cu1 . 128.4(3) ?
C10 O4 Cu1 2_656 128.7(3) ?
C10 O5 Cu1 . 114.7(3) ?
Cu1 O6 H6A . 112(5) ?
Cu1 O6 H6B . 142(4) ?
H6A O6 H6B . 106(6) ?
H7A O7 H7B . 105(7) ?
O1 C1 O2 . 120.0(5) ?
O1 C1 C2 . 122.2(5) ?
O2 C1 C2 . 117.8(4) ?
C3 C2 C7 . 120.5(5) ?
C3 C2 C1 . 119.5(4) ?
C7 C2 C1 . 120.1(5) ?
C4 C3 C2 . 121.6(5) ?
C4 C3 H3A . 119.2 ?
C2 C3 H3A . 119.2 ?
C3 C4 C5 . 118.9(5) ?
C3 C4 H4A . 120.6 ?
C5 C4 H4A . 120.6 ?
C6 C5 C4 . 121.3(5) ?
C6 C5 H5A . 119.3 ?
C4 C5 H5A . 119.3 ?
C5 C6 C7 . 120.2(4) ?
C5 C6 C8 . 116.8(4) ?
C7 C6 C8 . 123.0(5) ?
O3 C7 C6 . 122.8(4) ?
O3 C7 C2 . 119.7(4) ?
C6 C7 C2 . 117.5(4) ?
N1 C8 C6 . 125.8(5) ?
N1 C8 H8A . 117.1 ?
C6 C8 H8A . 117.1 ?
N1 C9 C10 . 109.1(4) ?
N1 C9 H9A . 109.9 ?
C10 C9 H9A . 109.9 ?
N1 C9 H9B . 109.9 ?
C10 C9 H9B . 109.9 ?
H9A C9 H9B . 108.3 ?
O4 C10 O5 . 124.2(5) ?
O4 C10 C9 . 118.5(4) ?
O5 C10 C9 . 117.2(4) ?

loop_
_geom_bond_atom_site_label_1
_geom_bond_atom_site_label_2
_geom_bond_site_symmetry_2
_geom_bond_distance
_geom_bond_publ_flag
Cu1 O3 . 1.924(4) y
Cu1 N1 . 1.926(5) y
Cu1 O5 . 1.957(4) y
Cu1 O6 . 1.963(4) y
Cu1 O4 2_646 2.256(4) y
N1 C8 . 1.254(6) ?
N1 C9 . 1.466(6) ?
O1 C1 . 1.224(6) ?
O2 C1 . 1.304(7) ?
O2 H2 . 0.8200 ?
O3 C7 . 1.309(6) ?
O4 C10 . 1.245(6) ?
O4 Cu1 2_656 2.256(4) ?
O5 C10 . 1.265(6) ?
O6 H6A . 0.84(6) ?
O6 H6B . 0.84(5) ?
O7 H7A . 0.85(4) ?
O7 H7B . 0.85(3) ?
C1 C2 . 1.477(7) ?
C2 C3 . 1.372(7) ?
C2 C7 . 1.425(7) ?
C3 C4 . 1.370(8) ?
C3 H3A . 0.9300 ?
C4 C5 . 1.390(7) ?
C4 H4A . 0.9300 ?
C5 C6 . 1.384(7) ?
C5 H5A . 0.9300 ?
C6 C7 . 1.405(7) ?
C6 C8 . 1.453(7) ?
C8 H8A . 0.9300 ?
C9 C10 . 1.511(7) ?
C9 H9A . 0.9700 ?
C9 H9B . 0.9700 ?

loop_
_geom_hbond_atom_site_label_D
_geom_hbond_atom_site_label_H
_geom_hbond_atom_site_label_A
_geom_hbond_site_symmetry_A
_geom_hbond_distance_DH
_geom_hbond_distance_HA
_geom_hbond_distance_DA
_geom_hbond_angle_DHA
O2 H2 O3 . 0.82 1.70 2.465(5) 153.4
O6 H6A O1 3_777 0.84(6) 1.99(3) 2.803(6) 160(6)
O6 H6B O7 1_655 0.84(5) 1.86(4) 2.619(7) 150(7)
O7 H7A O4 . 0.85(4) 1.92(2) 2.758(6) 167(8)
O7 H7B O1 4_475 0.85(3) 2.15(7) 2.842(7) 138(9)
